data_1519470
loop_
_publ_author_name
'Amoroso, Angelo'
'Coles, Simon J.'
'Hursthouse, Michael B.'

_publ_section_title
;
 C73H61As3BF3FeN4
;
_journal_name_full 'Crystal Structure Report Archive'
_journal_page_first 879
_journal_year 2002
_chemical_formula_sum 'C73 H61 As3 B F3 Fe N4'
_chemical_formula_weight 1342.68
_space_group_IT_number 14
_symmetry_cell_setting monoclinic
_symmetry_space_group_name_Hall '-P 2ybc'
_symmetry_space_group_name_H-M 'P 1 21/c 1'
_atom_sites_solution_hydrogens geom
_atom_sites_solution_primary direct
_atom_sites_solution_secondary difmap
_cell_angle_alpha 90.00
_cell_angle_beta 102.417(2)
_cell_angle_gamma 90.00
_cell_formula_units_Z 4
_cell_length_a 15.6500(3)
_cell_length_b 14.7771(4)
_cell_length_c 27.3245(5)
_cell_measurement_reflns_used 22891
_cell_measurement_temperature 120(2)
_cell_measurement_theta_max 27.48
_cell_measurement_theta_min 2.91
_cell_volume 6171.3(2)
_computing_cell_refinement 'DENZO and COLLECT'
_computing_data_collection
;
'DENZO (Otwinowski and Minor, 1997) & COLLECT (Hooft, 1998) '
;
_computing_data_reduction 'DENZO and COLLECT'
_computing_publication_material SHELXL-97
_computing_structure_refinement 'SHELXL-97 (Sheldrick, 2008)'
_computing_structure_solution 'SHELXS-97 (Sheldrick, 2008)'
_diffrn_ambient_temperature 120(2)
_diffrn_measured_fraction_theta_full 0.981
_diffrn_measured_fraction_theta_max 0.981
_diffrn_measurement_device_type 'Enraf Nonius KappaCCD area detector'
_diffrn_measurement_method '\w and \f scans to fill Ewald sphere'
_diffrn_radiation_monochromator graphite
_diffrn_radiation_source 'Enraf Nonius FR591 rotating anode'
_diffrn_radiation_type MoK\a
_diffrn_radiation_wavelength 0.71073
_diffrn_reflns_av_R_equivalents 0.0460
_diffrn_reflns_av_sigmaI/netI 0.0976
_diffrn_reflns_limit_h_max 19
_diffrn_reflns_limit_h_min -20
_diffrn_reflns_limit_k_max 19
_diffrn_reflns_limit_k_min -16
_diffrn_reflns_limit_l_max 34
_diffrn_reflns_limit_l_min 0
_diffrn_reflns_number 21103
_diffrn_reflns_theta_full 27.48
_diffrn_reflns_theta_max 27.48
_diffrn_reflns_theta_min 2.95
_exptl_absorpt_coefficient_mu 1.897
_exptl_absorpt_correction_T_max 0.9813
_exptl_absorpt_correction_T_min 0.7512
_exptl_absorpt_correction_type multi-scan
_exptl_absorpt_process_details 'SORTAV Blessing (1997)'
_exptl_crystal_colour yellow
_exptl_crystal_density_diffrn 1.445
_exptl_crystal_density_method 'not measured'
_exptl_crystal_description plate
_exptl_crystal_F_000 2736
_exptl_crystal_size_max 0.16
_exptl_crystal_size_mid 0.10
_exptl_crystal_size_min 0.01
_refine_diff_density_max 3.210
_refine_diff_density_min -2.024
_refine_diff_density_rms 0.182
_refine_ls_extinction_method none
_refine_ls_goodness_of_fit_ref 1.128
_refine_ls_hydrogen_treatment constr
_refine_ls_matrix_type full
_refine_ls_number_parameters 746
_refine_ls_number_reflns 13882
_refine_ls_number_restraints 0
_refine_ls_restrained_S_all 1.128
_refine_ls_R_factor_all 0.1309
_refine_ls_R_factor_gt 0.0894
_refine_ls_shift/su_max 0.000
_refine_ls_shift/su_mean 0.000
_refine_ls_structure_factor_coef Fsqd
_refine_ls_weighting_details 'calc w=1/[\s^2^(Fo^2^)+(0.1507P)^2^+13.2245P] where P=(Fo^2^+2Fc^2^)/3'
_refine_ls_weighting_scheme calc
_refine_ls_wR_factor_gt 0.2464
_refine_ls_wR_factor_ref 0.2826
_reflns_number_gt 9497
_reflns_number_total 13882
_reflns_threshold_expression >2\s(I)
_cod_data_source_file eCrystal-879.cif
_cod_data_source_block s92
_cod_depositor_comments
;
Citation :
Amoroso, Angelo and Coles, Simon J. and Hursthouse, Michael B. (2002) 
University of Southampton, Crystal Structure Report Archive. 
(doi:10.5258/ecrystals/879)

More at:
http://ecrystals.chem.soton.ac.uk/879/

The following automatic conversions were performed:

'_symmetry_cell_setting' value 'Monoclinic' changed to 'monoclinic'
according to the built-in table from CIF Core dictionary named
'cif_core.dic' version 2.4.1 from 2010-06-29.

Automatic conversion script
Id: cif_fix_values 3105 2015-03-04 15:46:00Z robertas 
;
_cod_original_sg_symbol_H-M P2(1)/c
_cod_database_code 1519470

loop_
_symmetry_equiv_pos_as_xyz
'x, y, z'
'-x, y+1/2, -z+1/2'
'-x, -y, -z'
'x, -y-1/2, z-1/2'

loop_
_atom_site_label
_atom_site_type_symbol
_atom_site_fract_x
_atom_site_fract_y
_atom_site_fract_z
_atom_site_U_iso_or_equiv
_atom_site_adp_type
_atom_site_occupancy
_atom_site_symmetry_multiplicity
_atom_site_calc_flag
_atom_site_refinement_flags
_atom_site_disorder_assembly
_atom_site_disorder_group
C1 C 0.0874(7) 0.1850(7) 0.0572(4) 0.053(2) Uiso 1 1 d . . .
H1 H 0.0954 0.2077 0.0904 0.063 Uiso 1 1 calc R . .
C2 C 0.0785(8) 0.0911(9) 0.0432(4) 0.067(3) Uiso 1 1 d . . .
H2 H 0.0792 0.0378 0.0628 0.080 Uiso 1 1 calc R . .
C3 C 0.0671(7) 0.1049(8) -0.0158(4) 0.053(2) Uiso 1 1 d . . .
H3 H 0.0580 0.0605 -0.0416 0.064 Uiso 1 1 calc R . .
C4 C 0.0732(7) 0.1886(8) -0.0196(4) 0.061(3) Uiso 1 1 d . . .
H4 H 0.0705 0.2176 -0.0510 0.073 Uiso 1 1 calc R . .
C5 C 0.0829(8) 0.2310(10) 0.0196(5) 0.073(3) Uiso 1 1 d . . .
H5 H 0.0867 0.2951 0.0207 0.088 Uiso 1 1 calc R . .
C6 C 0.2264(4) -0.0792(4) 0.0802(2) 0.0164(13) Uani 1 1 d . . .
C7 C 0.2212(5) -0.0854(5) 0.1300(3) 0.0271(16) Uani 1 1 d . . .
H7 H 0.2479 -0.0400 0.1529 0.032 Uiso 1 1 calc R . .
C8 C 0.1779(5) -0.1563(6) 0.1472(3) 0.0337(18) Uani 1 1 d . . .
H8 H 0.1741 -0.1591 0.1815 0.040 Uiso 1 1 calc R . .
C9 C 0.1401(5) -0.2230(6) 0.1142(3) 0.0337(18) Uani 1 1 d . . .
H9 H 0.1103 -0.2719 0.1257 0.040 Uiso 1 1 calc R . .
C10 C 0.1453(5) -0.2189(5) 0.0648(3) 0.0306(17) Uani 1 1 d . . .
H10 H 0.1208 -0.2657 0.0423 0.037 Uiso 1 1 calc R . .
C11 C 0.1865(5) -0.1462(5) 0.0480(2) 0.0241(15) Uani 1 1 d . . .
C12 C 0.3370(4) -0.0147(4) 0.0073(2) 0.0136(12) Uani 1 1 d . . .
C13 C 0.3865(4) -0.0936(4) 0.0126(2) 0.0172(13) Uani 1 1 d . . .
H13 H 0.3902 -0.1305 0.0415 0.021 Uiso 1 1 calc R . .
C14 C 0.4301(4) -0.1179(4) -0.0241(2) 0.0179(13) Uani 1 1 d . . .
H14 H 0.4640 -0.1718 -0.0208 0.021 Uiso 1 1 calc R . .
C15 C 0.4241(4) -0.0624(5) -0.0668(2) 0.0191(14) Uani 1 1 d . . .
H15 H 0.4531 -0.0799 -0.0924 0.023 Uiso 1 1 calc R . .
C16 C 0.3771(4) 0.0163(5) -0.0715(2) 0.0186(13) Uani 1 1 d . . .
H16 H 0.3752 0.0544 -0.0998 0.022 Uiso 1 1 calc R . .
C17 C 0.3315(4) 0.0407(4) -0.0343(2) 0.0151(12) Uani 1 1 d . . .
C18 C 0.2081(4) 0.1742(5) -0.1024(2) 0.0205(14) Uani 1 1 d . . .
C19 C 0.1656(6) 0.1096(5) -0.1341(3) 0.0325(18) Uani 1 1 d . . .
C20 C 0.1142(6) 0.1286(6) -0.1807(3) 0.037(2) Uani 1 1 d . . .
H20 H 0.0839 0.0816 -0.2011 0.044 Uiso 1 1 calc R . .
C21 C 0.1078(5) 0.2178(6) -0.1972(3) 0.0355(19) Uani 1 1 d . . .
H21 H 0.0740 0.2326 -0.2294 0.043 Uiso 1 1 calc R . .
C22 C 0.1511(6) 0.2845(6) -0.1663(3) 0.039(2) Uani 1 1 d . . .
H22 H 0.1476 0.3454 -0.1776 0.047 Uiso 1 1 calc R . .
C23 C 0.1989(6) 0.2642(5) -0.1199(3) 0.0344(18) Uani 1 1 d . . .
H23 H 0.2267 0.3116 -0.0989 0.041 Uiso 1 1 calc R . .
C24 C 0.3527(4) 0.2404(4) -0.0187(2) 0.0129(12) Uani 1 1 d . . .
C25 C 0.4082(4) 0.2687(4) -0.0501(2) 0.0168(13) Uani 1 1 d . . .
H25 H 0.4019 0.2435 -0.0826 0.020 Uiso 1 1 calc R . .
C26 C 0.4712(4) 0.3325(5) -0.0336(2) 0.0192(13) Uani 1 1 d . . .
H26 H 0.5075 0.3522 -0.0553 0.023 Uiso 1 1 calc R . .
C27 C 0.4829(4) 0.3690(4) 0.0141(3) 0.0204(14) Uani 1 1 d . . .
H27 H 0.5279 0.4121 0.0254 0.024 Uiso 1 1 calc R . .
C28 C 0.4280(4) 0.3417(4) 0.0455(2) 0.0156(12) Uani 1 1 d . . .
H28 H 0.4352 0.3672 0.0780 0.019 Uiso 1 1 calc R . .
C29 C 0.3637(4) 0.2783(4) 0.0296(2) 0.0118(11) Uani 1 1 d . . .
C30 C 0.2575(4) 0.3290(4) 0.1050(2) 0.0173(13) Uani 1 1 d . . .
C31 C 0.2360(5) 0.4098(5) 0.0800(3) 0.0246(15) Uani 1 1 d . . .
H31 H 0.2465 0.4173 0.0472 0.030 Uiso 1 1 calc R . .
C32 C 0.1987(5) 0.4814(5) 0.1023(3) 0.0283(16) Uani 1 1 d . . .
H32 H 0.1832 0.5365 0.0847 0.034 Uiso 1 1 calc R . .
C33 C 0.1852(5) 0.4696(5) 0.1505(3) 0.0293(17) Uani 1 1 d . . .
H33 H 0.1613 0.5178 0.1662 0.035 Uiso 1 1 calc R . .
C34 C 0.2057(5) 0.3896(6) 0.1758(3) 0.0303(17) Uani 1 1 d . . .
H34 H 0.1951 0.3819 0.2086 0.036 Uiso 1 1 calc R . .
C35 C 0.2423(5) 0.3198(5) 0.1527(2) 0.0235(15) Uani 1 1 d . . .
C36 C 0.3703(4) 0.1594(4) 0.1170(2) 0.0146(12) Uani 1 1 d . . .
C37 C 0.4347(4) 0.1970(5) 0.1536(2) 0.0211(14) Uani 1 1 d . . .
H37 H 0.4395 0.2608 0.1575 0.025 Uiso 1 1 calc R . .
C38 C 0.4934(4) 0.1392(5) 0.1850(2) 0.0212(14) Uani 1 1 d . . .
H38 H 0.5381 0.1640 0.2106 0.025 Uiso 1 1 calc R . .
C39 C 0.4865(4) 0.0465(5) 0.1790(2) 0.0223(14) Uani 1 1 d . . .
H39 H 0.5265 0.0082 0.2006 0.027 Uiso 1 1 calc R . .
C40 C 0.4218(4) 0.0085(5) 0.1417(2) 0.0211(14) Uani 1 1 d . . .
H40 H 0.4179 -0.0552 0.1374 0.025 Uiso 1 1 calc R . .
C41 C 0.3621(4) 0.0661(4) 0.1104(2) 0.0143(12) Uani 1 1 d . . .
C66 C 0.3370(6) 0.6591(5) 0.1834(3) 0.0336(18) Uani 1 1 d . . .
H66A H 0.3811 0.6303 0.2098 0.050 Uiso 1 1 calc R . .
H66B H 0.3008 0.6124 0.1636 0.050 Uiso 1 1 calc R . .
H66C H 0.3000 0.6988 0.1988 0.050 Uiso 1 1 calc R . .
C67 C 0.3802(6) 0.7120(6) 0.1512(3) 0.0363(19) Uani 1 1 d . . .
C68 C 0.6355(7) 0.6909(6) 0.2062(4) 0.048(2) Uani 1 1 d . . .
H68A H 0.6936 0.6630 0.2114 0.073 Uiso 1 1 calc R . .
H68B H 0.5971 0.6636 0.1768 0.073 Uiso 1 1 calc R . .
H68C H 0.6108 0.6808 0.2358 0.073 Uiso 1 1 calc R . .
C69 C 0.6430(5) 0.7896(7) 0.1979(3) 0.0354(19) Uani 1 1 d . . .
C70 C 0.9003(6) 0.1669(7) 0.1195(3) 0.040(2) Uani 1 1 d . . .
H70A H 0.8743 0.1936 0.0869 0.060 Uiso 1 1 calc R . .
H70B H 0.8554 0.1601 0.1392 0.060 Uiso 1 1 calc R . .
H70C H 0.9247 0.1074 0.1145 0.060 Uiso 1 1 calc R . .
C71 C 0.9687(5) 0.2247(5) 0.1457(3) 0.0269(16) Uani 1 1 d . . .
C72 C 0.9469(6) 0.4260(6) 0.0648(3) 0.0374(19) Uani 1 1 d . . .
H72A H 0.9548 0.3935 0.0348 0.056 Uiso 1 1 calc R . .
H72B H 0.8853 0.4230 0.0670 0.056 Uiso 1 1 calc R . .
H72C H 0.9833 0.3981 0.0946 0.056 Uiso 1 1 calc R . .
C73 C 0.9722(6) 0.5192(6) 0.0617(3) 0.0381(19) Uani 1 1 d . . .
Fe1 Fe 0.18781(6) 0.14251(6) 0.02499(3) 0.0141(2) Uani 1 1 d . . .
As1 As 0.27237(5) 0.02579(5) 0.05565(3) 0.0244(2) Uani 1 1 d . . .
As2 As 0.26382(5) 0.14928(5) -0.03536(2) 0.0220(2) Uani 1 1 d . . .
As3 As 0.28946(5) 0.23022(6) 0.07009(3) 0.0318(2) Uani 1 1 d . . .
F1 F 0.1778(4) -0.1387(4) -0.0001(2) 0.0555(15) Uani 1 1 d . . .
F2 F 0.1583(5) 0.0307(5) -0.1169(3) 0.077(2) Uani 1 1 d . . .
F3 F 0.2516(5) 0.2440(6) 0.1769(3) 0.089(2) Uani 1 1 d . . .
N1 N 0.4159(6) 0.7546(6) 0.1269(3) 0.053(2) Uani 1 1 d . . .
N2 N 0.6488(6) 0.8643(5) 0.1924(3) 0.047(2) Uani 1 1 d . . .
N3 N 1.0226(5) 0.2690(5) 0.1661(3) 0.0417(18) Uani 1 1 d . . .
N4 N 0.9935(7) 0.5918(6) 0.0584(4) 0.070(3) Uani 1 1 d . . .
C42 C 0.2448(4) 0.7744(4) 0.3070(2) 0.0134(12) Uani 1 1 d . . .
C43 C 0.2997(4) 0.6990(5) 0.3241(2) 0.0187(13) Uani 1 1 d . . .
H43 H 0.3532 0.7094 0.3474 0.022 Uiso 1 1 calc R . .
C44 C 0.2794(5) 0.6127(4) 0.3086(2) 0.0196(14) Uani 1 1 d . . .
H44 H 0.3178 0.5648 0.3219 0.024 Uiso 1 1 calc R . .
C45 C 0.2025(5) 0.5935(5) 0.2732(2) 0.0226(14) Uani 1 1 d . . .
H45 H 0.1889 0.5333 0.2621 0.027 Uiso 1 1 calc R . .
C46 C 0.1474(4) 0.6634(5) 0.2549(2) 0.0190(14) Uani 1 1 d . . .
H46 H 0.0951 0.6516 0.2308 0.023 Uiso 1 1 calc R . .
C47 C 0.1677(4) 0.7524(5) 0.2715(2) 0.0171(13) Uani 1 1 d . . .
H47 H 0.1281 0.7996 0.2584 0.021 Uiso 1 1 calc R . .
C48 C 0.2758(4) 0.8906(4) 0.3869(2) 0.0150(12) Uani 1 1 d . . .
C49 C 0.2761(4) 0.9785(5) 0.4064(2) 0.0206(14) Uani 1 1 d . . .
H49 H 0.2698 1.0283 0.3840 0.025 Uiso 1 1 calc R . .
C50 C 0.2853(5) 0.9956(5) 0.4576(2) 0.0218(14) Uani 1 1 d . . .
H50 H 0.2863 1.0560 0.4695 0.026 Uiso 1 1 calc R . .
C51 C 0.2930(4) 0.9232(5) 0.4911(2) 0.0220(14) Uani 1 1 d . . .
H51 H 0.2990 0.9341 0.5260 0.026 Uiso 1 1 calc R . .
C52 C 0.2917(5) 0.8366(5) 0.4733(2) 0.0207(14) Uani 1 1 d . . .
H52 H 0.2964 0.7868 0.4958 0.025 Uiso 1 1 calc R . .
C53 C 0.2833(4) 0.8214(5) 0.4215(2) 0.0203(14) Uani 1 1 d . . .
H53 H 0.2829 0.7607 0.4099 0.024 Uiso 1 1 calc R . .
C54 C 0.3704(4) 0.8994(4) 0.3160(2) 0.0172(13) Uani 1 1 d . . .
C55 C 0.4340(5) 0.9495(5) 0.3470(2) 0.0221(14) Uani 1 1 d . . .
H55 H 0.4215 0.9736 0.3769 0.026 Uiso 1 1 calc R . .
C56 C 0.5167(4) 0.9668(5) 0.3365(3) 0.0241(15) Uani 1 1 d . . .
H56 H 0.5577 1.0035 0.3585 0.029 Uiso 1 1 calc R . .
C57 C 0.5381(5) 0.9298(5) 0.2938(3) 0.0262(16) Uani 1 1 d . . .
H57 H 0.5946 0.9382 0.2871 0.031 Uiso 1 1 calc R . .
C58 C 0.4755(5) 0.8808(5) 0.2617(3) 0.0236(15) Uani 1 1 d . . .
H58 H 0.4883 0.8574 0.2317 0.028 Uiso 1 1 calc R . .
C59 C 0.3935(4) 0.8647(5) 0.2721(2) 0.0193(14) Uani 1 1 d . . .
H59 H 0.3521 0.8296 0.2493 0.023 Uiso 1 1 calc R . .
C60 C 0.2004(4) 0.9476(4) 0.2951(2) 0.0145(12) Uani 1 1 d . . .
C61 C 0.2135(5) 1.0040(5) 0.2560(2) 0.0213(14) Uani 1 1 d . . .
H61 H 0.2700 1.0051 0.2485 0.026 Uiso 1 1 calc R . .
C62 C 0.1485(5) 1.0583(5) 0.2277(2) 0.0244(15) Uani 1 1 d . . .
H62 H 0.1606 1.0955 0.2016 0.029 Uiso 1 1 calc R . .
C63 C 0.0650(5) 1.0572(5) 0.2383(3) 0.0265(16) Uani 1 1 d . . .
H63 H 0.0196 1.0933 0.2192 0.032 Uiso 1 1 calc R . .
C64 C 0.0486(5) 1.0035(5) 0.2767(3) 0.0258(15) Uani 1 1 d . . .
H64 H -0.0081 1.0025 0.2841 0.031 Uiso 1 1 calc R . .
C65 C 0.1148(4) 0.9516(5) 0.3042(2) 0.0204(14) Uani 1 1 d . . .
H65 H 0.1023 0.9164 0.3309 0.025 Uiso 1 1 calc R . .
B1 B 0.2721(5) 0.8770(5) 0.3259(2) 0.0126(13) Uani 1 1 d . . .

loop_
_atom_site_aniso_label
_atom_site_aniso_U_11
_atom_site_aniso_U_22
_atom_site_aniso_U_33
_atom_site_aniso_U_23
_atom_site_aniso_U_13
_atom_site_aniso_U_12
C6 0.015(3) 0.014(3) 0.020(3) 0.001(2) 0.004(2) -0.002(2)
C7 0.036(4) 0.022(4) 0.026(4) 0.000(3) 0.013(3) -0.003(3)
C8 0.038(5) 0.039(5) 0.027(4) -0.002(3) 0.014(3) -0.014(4)
C9 0.031(4) 0.028(4) 0.043(4) 0.008(3) 0.008(3) -0.009(3)
C10 0.025(4) 0.016(4) 0.043(4) -0.003(3) -0.009(3) 0.003(3)
C11 0.034(4) 0.021(4) 0.013(3) 0.004(3) -0.004(3) 0.003(3)
C12 0.014(3) 0.018(3) 0.009(3) -0.002(2) 0.005(2) -0.004(2)
C13 0.021(3) 0.015(3) 0.015(3) 0.006(2) 0.002(2) -0.001(3)
C14 0.017(3) 0.013(3) 0.022(3) -0.002(2) 0.000(2) 0.005(3)
C15 0.023(3) 0.021(4) 0.017(3) -0.005(3) 0.012(2) 0.003(3)
C16 0.023(3) 0.021(4) 0.011(3) -0.002(2) 0.004(2) -0.004(3)
C17 0.018(3) 0.012(3) 0.014(3) -0.002(2) -0.001(2) 0.001(2)
C18 0.023(3) 0.025(4) 0.014(3) -0.002(3) 0.003(2) -0.003(3)
C19 0.050(5) 0.020(4) 0.025(4) -0.003(3) 0.003(3) -0.015(4)
C20 0.041(5) 0.041(5) 0.025(4) -0.013(3) -0.002(3) -0.012(4)
C21 0.034(4) 0.046(5) 0.023(4) -0.007(3) -0.002(3) 0.005(4)
C22 0.045(5) 0.032(5) 0.033(4) 0.006(3) -0.007(3) 0.009(4)
C23 0.043(5) 0.024(4) 0.027(4) -0.005(3) -0.011(3) 0.001(4)
C24 0.011(3) 0.014(3) 0.014(3) -0.002(2) 0.003(2) -0.001(2)
C25 0.016(3) 0.019(3) 0.015(3) 0.003(2) 0.005(2) 0.000(3)
C26 0.017(3) 0.019(3) 0.023(3) 0.005(3) 0.008(2) 0.000(3)
C27 0.018(3) 0.013(3) 0.032(4) 0.004(3) 0.010(3) -0.002(3)
C28 0.012(3) 0.016(3) 0.019(3) -0.001(2) 0.002(2) 0.000(2)
C29 0.012(3) 0.012(3) 0.011(3) 0.000(2) 0.001(2) 0.003(2)
C30 0.019(3) 0.012(3) 0.022(3) -0.004(2) 0.006(2) -0.003(3)
C31 0.032(4) 0.022(4) 0.022(3) 0.002(3) 0.009(3) 0.002(3)
C32 0.030(4) 0.022(4) 0.036(4) -0.004(3) 0.013(3) 0.006(3)
C33 0.023(4) 0.030(4) 0.038(4) -0.013(3) 0.014(3) -0.003(3)
C34 0.039(4) 0.039(5) 0.016(3) -0.009(3) 0.013(3) -0.010(4)
C35 0.033(4) 0.017(4) 0.019(3) 0.010(3) 0.003(3) -0.001(3)
C36 0.015(3) 0.015(3) 0.014(3) 0.003(2) 0.003(2) 0.000(2)
C37 0.024(3) 0.019(4) 0.019(3) -0.006(3) 0.002(3) -0.009(3)
C38 0.019(3) 0.031(4) 0.013(3) 0.002(3) 0.001(2) -0.005(3)
C39 0.019(3) 0.030(4) 0.017(3) 0.009(3) 0.002(2) -0.001(3)
C40 0.026(4) 0.020(4) 0.019(3) 0.008(3) 0.007(3) 0.000(3)
C41 0.019(3) 0.014(3) 0.011(3) 0.003(2) 0.007(2) -0.002(2)
C66 0.045(5) 0.023(4) 0.035(4) -0.005(3) 0.013(3) -0.003(4)
C67 0.045(5) 0.025(4) 0.038(4) 0.000(3) 0.004(4) 0.008(4)
C68 0.051(6) 0.035(5) 0.061(6) 0.007(4) 0.016(5) 0.003(4)
C69 0.033(4) 0.047(6) 0.031(4) 0.013(4) 0.016(3) 0.008(4)
C70 0.039(5) 0.053(6) 0.028(4) -0.009(4) 0.008(3) 0.005(4)
C71 0.034(4) 0.022(4) 0.030(4) 0.008(3) 0.016(3) 0.010(3)
C72 0.039(5) 0.034(5) 0.042(5) 0.013(4) 0.015(4) 0.000(4)
C73 0.034(5) 0.034(5) 0.045(5) 0.009(4) 0.008(4) 0.004(4)
Fe1 0.0113(4) 0.0155(5) 0.0157(4) -0.0011(3) 0.0033(3) -0.0014(3)
As1 0.0289(4) 0.0224(4) 0.0221(4) 0.0001(3) 0.0062(3) -0.0014(3)
As2 0.0253(4) 0.0203(4) 0.0200(4) 0.0004(3) 0.0035(3) -0.0001(3)
As3 0.0346(5) 0.0300(5) 0.0307(4) -0.0007(3) 0.0066(3) -0.0003(3)
F1 0.067(4) 0.050(4) 0.048(3) -0.007(3) 0.011(3) -0.012(3)
F2 0.090(5) 0.059(4) 0.070(4) -0.008(3) -0.012(4) -0.005(4)
F3 0.102(6) 0.088(6) 0.083(5) 0.012(4) 0.037(4) 0.016(5)
N1 0.067(6) 0.045(5) 0.055(5) 0.008(4) 0.029(4) 0.001(4)
N2 0.065(6) 0.038(5) 0.045(4) 0.011(3) 0.028(4) 0.015(4)
N3 0.050(5) 0.038(4) 0.042(4) 0.003(3) 0.020(4) -0.002(4)
N4 0.069(6) 0.040(5) 0.098(7) 0.021(5) 0.014(5) -0.003(5)
C42 0.015(3) 0.016(3) 0.010(3) -0.001(2) 0.006(2) -0.001(2)
C43 0.018(3) 0.022(4) 0.017(3) 0.000(3) 0.009(2) 0.005(3)
C44 0.035(4) 0.008(3) 0.019(3) 0.003(2) 0.011(3) 0.005(3)
C45 0.033(4) 0.012(3) 0.025(3) -0.007(3) 0.011(3) -0.005(3)
C46 0.015(3) 0.023(4) 0.019(3) -0.006(3) 0.005(2) -0.011(3)
C47 0.019(3) 0.017(3) 0.016(3) 0.001(2) 0.005(2) -0.001(3)
C48 0.013(3) 0.018(3) 0.013(3) -0.002(2) 0.001(2) 0.001(3)
C49 0.022(3) 0.023(4) 0.018(3) 0.000(3) 0.007(2) 0.002(3)
C50 0.025(4) 0.017(3) 0.022(3) -0.010(3) 0.002(3) 0.002(3)
C51 0.018(3) 0.027(4) 0.022(3) 0.003(3) 0.006(3) -0.001(3)
C52 0.025(4) 0.020(4) 0.018(3) 0.002(3) 0.006(3) 0.006(3)
C53 0.028(4) 0.018(3) 0.017(3) -0.001(3) 0.009(3) 0.003(3)
C54 0.015(3) 0.016(3) 0.019(3) 0.011(3) 0.001(2) 0.001(3)
C55 0.027(4) 0.023(4) 0.016(3) 0.003(3) 0.006(3) -0.006(3)
C56 0.016(3) 0.030(4) 0.024(3) 0.010(3) 0.000(3) -0.002(3)
C57 0.018(3) 0.025(4) 0.038(4) 0.013(3) 0.012(3) -0.001(3)
C58 0.035(4) 0.016(3) 0.022(3) 0.010(3) 0.013(3) 0.003(3)
C59 0.021(3) 0.019(3) 0.020(3) 0.002(3) 0.009(2) -0.002(3)
C60 0.018(3) 0.012(3) 0.012(3) 0.000(2) 0.001(2) -0.002(2)
C61 0.026(4) 0.016(3) 0.021(3) -0.001(3) 0.005(3) 0.001(3)
C62 0.035(4) 0.018(4) 0.019(3) 0.002(3) 0.000(3) 0.002(3)
C63 0.031(4) 0.019(4) 0.023(3) -0.003(3) -0.009(3) 0.011(3)
C64 0.021(4) 0.020(4) 0.032(4) -0.005(3) -0.003(3) 0.000(3)
C65 0.021(3) 0.019(3) 0.020(3) -0.004(3) 0.003(2) -0.002(3)
B1 0.015(3) 0.009(3) 0.014(3) 0.000(2) 0.003(2) -0.001(3)

loop_
_atom_type_symbol
_atom_type_description
_atom_type_scat_dispersion_real
_atom_type_scat_dispersion_imag
_atom_type_scat_source
C C 0.0033 0.0016 'International Tables Vol C Tables 4.2.6.8 and 6.1.1.4'
H H 0.0000 0.0000 'International Tables Vol C Tables 4.2.6.8 and 6.1.1.4'
B B 0.0013 0.0007 'International Tables Vol C Tables 4.2.6.8 and 6.1.1.4'
F F 0.0171 0.0103 'International Tables Vol C Tables 4.2.6.8 and 6.1.1.4'
Fe Fe 0.3463 0.8444 'International Tables Vol C Tables 4.2.6.8 and 6.1.1.4'
As As 0.0499 2.0058 'International Tables Vol C Tables 4.2.6.8 and 6.1.1.4'
N N 0.0061 0.0033 'International Tables Vol C Tables 4.2.6.8 and 6.1.1.4'

loop_
_geom_angle_atom_site_label_1
_geom_angle_atom_site_label_2
_geom_angle_atom_site_label_3
_geom_angle
_geom_angle_site_symmetry_1
_geom_angle_site_symmetry_3
C5 C1 C2 109.1(11) . .
C5 C1 Fe1 73.7(8) . .
C2 C1 Fe1 68.3(6) . .
C5 C1 H1 125.4 . .
C2 C1 H1 125.4 . .
Fe1 C1 H1 124.1 . .
C1 C2 C3 97.3(9) . .
C1 C2 Fe1 70.5(7) . .
C3 C2 Fe1 67.7(6) . .
C1 C2 H2 131.3 . .
C3 C2 H2 131.3 . .
Fe1 C2 H2 122.7 . .
C4 C3 C2 102.5(10) . .
C4 C3 Fe1 72.5(7) . .
C2 C3 Fe1 66.2(6) . .
C4 C3 H3 128.7 . .
C2 C3 H3 128.7 . .
Fe1 C3 H3 124.3 . .
C5 C4 C3 115.7(12) . .
C5 C4 Fe1 73.9(8) . .
C3 C4 Fe1 72.2(7) . .
C5 C4 H4 122.2 . .
C3 C4 H4 122.2 . .
Fe1 C4 H4 123.2 . .
C1 C5 C4 115.3(14) . .
C1 C5 Fe1 71.9(8) . .
C4 C5 Fe1 71.8(8) . .
C1 C5 H5 122.4 . .
C4 C5 H5 122.4 . .
Fe1 C5 H5 125.6 . .
C11 C6 C7 117.7(6) . .
C11 C6 As1 121.1(5) . .
C7 C6 As1 120.6(5) . .
C6 C7 C8 121.4(7) . .
C6 C7 H7 119.3 . .
C8 C7 H7 119.3 . .
C9 C8 C7 119.3(7) . .
C9 C8 H8 120.4 . .
C7 C8 H8 120.4 . .
C10 C9 C8 120.3(7) . .
C10 C9 H9 119.8 . .
C8 C9 H9 119.8 . .
C9 C10 C11 119.6(7) . .
C9 C10 H10 120.2 . .
C11 C10 H10 120.2 . .
F1 C11 C10 116.7(7) . .
F1 C11 C6 121.3(6) . .
C10 C11 C6 121.6(6) . .
C17 C12 C13 121.0(5) . .
C17 C12 As1 115.5(5) . .
C13 C12 As1 123.5(4) . .
C14 C13 C12 119.7(6) . .
C14 C13 H13 120.2 . .
C12 C13 H13 120.2 . .
C13 C14 C15 119.6(6) . .
C13 C14 H14 120.2 . .
C15 C14 H14 120.2 . .
C16 C15 C14 120.8(6) . .
C16 C15 H15 119.6 . .
C14 C15 H15 119.6 . .
C15 C16 C17 119.6(6) . .
C15 C16 H16 120.2 . .
C17 C16 H16 120.2 . .
C12 C17 C16 119.2(6) . .
C12 C17 As2 116.2(5) . .
C16 C17 As2 124.5(5) . .
C19 C18 C23 116.3(6) . .
C19 C18 As2 122.7(6) . .
C23 C18 As2 120.4(5) . .
F2 C19 C18 118.5(7) . .
F2 C19 C20 116.5(7) . .
C18 C19 C20 123.5(8) . .
C19 C20 C21 118.6(7) . .
C19 C20 H20 120.7 . .
C21 C20 H20 120.7 . .
C22 C21 C20 119.3(7) . .
C22 C21 H21 120.4 . .
C20 C21 H21 120.4 . .
C23 C22 C21 120.9(8) . .
C23 C22 H22 119.6 . .
C21 C22 H22 119.6 . .
C22 C23 C18 121.4(7) . .
C22 C23 H23 119.3 . .
C18 C23 H23 119.3 . .
C25 C24 C29 119.0(6) . .
C25 C24 As2 125.0(5) . .
C29 C24 As2 115.9(4) . .
C26 C25 C24 120.0(6) . .
C26 C25 H25 120.0 . .
C24 C25 H25 120.0 . .
C25 C26 C27 121.1(6) . .
C25 C26 H26 119.4 . .
C27 C26 H26 119.4 . .
C26 C27 C28 119.4(6) . .
C26 C27 H27 120.3 . .
C28 C27 H27 120.3 . .
C29 C28 C27 120.5(6) . .
C29 C28 H28 119.7 . .
C27 C28 H28 119.7 . .
C28 C29 C24 119.9(5) . .
C28 C29 As3 124.6(4) . .
C24 C29 As3 115.4(4) . .
C31 C30 C35 118.6(6) . .
C31 C30 As3 119.1(5) . .
C35 C30 As3 121.5(5) . .
C30 C31 C32 121.0(6) . .
C30 C31 H31 119.5 . .
C32 C31 H31 119.5 . .
C33 C32 C31 118.5(7) . .
C33 C32 H32 120.7 . .
C31 C32 H32 120.7 . .
C34 C33 C32 121.4(7) . .
C34 C33 H33 119.3 . .
C32 C33 H33 119.3 . .
C33 C34 C35 118.7(6) . .
C33 C34 H34 120.6 . .
C35 C34 H34 120.6 . .
F3 C35 C30 123.1(7) . .
F3 C35 C34 114.8(7) . .
C30 C35 C34 121.7(6) . .
C37 C36 C41 121.9(6) . .
C37 C36 As3 122.9(5) . .
C41 C36 As3 115.2(4) . .
C36 C37 C38 118.6(6) . .
C36 C37 H37 120.7 . .
C38 C37 H37 120.7 . .
C39 C38 C37 120.5(6) . .
C39 C38 H38 119.8 . .
C37 C38 H38 119.8 . .
C38 C39 C40 120.9(6) . .
C38 C39 H39 119.6 . .
C40 C39 H39 119.6 . .
C39 C40 C41 119.0(6) . .
C39 C40 H40 120.5 . .
C41 C40 H40 120.5 . .
C36 C41 C40 119.2(6) . .
C36 C41 As1 116.2(4) . .
C40 C41 As1 124.5(5) . .
C67 C66 H66A 109.5 . .
C67 C66 H66B 109.5 . .
H66A C66 H66B 109.5 . .
C67 C66 H66C 109.5 . .
H66A C66 H66C 109.5 . .
H66B C66 H66C 109.5 . .
N1 C67 C66 178.1(10) . .
C69 C68 H68A 109.5 . .
C69 C68 H68B 109.5 . .
H68A C68 H68B 109.5 . .
C69 C68 H68C 109.5 . .
H68A C68 H68C 109.5 . .
H68B C68 H68C 109.5 . .
N2 C69 C68 178.8(9) . .
C71 C70 H70A 109.5 . .
C71 C70 H70B 109.5 . .
H70A C70 H70B 109.5 . .
C71 C70 H70C 109.5 . .
H70A C70 H70C 109.5 . .
H70B C70 H70C 109.5 . .
N3 C71 C70 179.2(9) . .
C73 C72 H72A 109.5 . .
C73 C72 H72B 109.5 . .
H72A C72 H72B 109.5 . .
C73 C72 H72C 109.5 . .
H72A C72 H72C 109.5 . .
H72B C72 H72C 109.5 . .
N4 C73 C72 178.2(11) . .
C2 Fe1 C3 46.1(4) . .
C2 Fe1 C4 66.2(5) . .
C3 Fe1 C4 35.3(4) . .
C2 Fe1 C1 41.2(5) . .
C3 Fe1 C1 67.5(4) . .
C4 Fe1 C1 60.2(4) . .
C2 Fe1 C5 63.8(5) . .
C3 Fe1 C5 60.7(5) . .
C4 Fe1 C5 34.3(4) . .
C1 Fe1 C5 34.4(4) . .
C2 Fe1 As3 128.8(3) . .
C3 Fe1 As3 158.3(3) . .
C4 Fe1 As3 124.6(3) . .
C1 Fe1 As3 96.1(3) . .
C5 Fe1 As3 97.7(4) . .
C2 Fe1 As1 94.7(4) . .
C3 Fe1 As1 113.5(3) . .
C4 Fe1 As1 148.5(3) . .
C1 Fe1 As1 121.5(3) . .
C5 Fe1 As1 155.6(4) . .
As3 Fe1 As1 86.92(4) . .
C2 Fe1 As2 144.0(3) . .
C3 Fe1 As2 100.6(3) . .
C4 Fe1 As2 94.7(3) . .
C1 Fe1 As2 151.5(3) . .
C5 Fe1 As2 117.2(4) . .
As3 Fe1 As2 87.23(4) . .
As1 Fe1 As2 86.83(4) . .
C6 As1 C41 104.4(3) . .
C6 As1 C12 106.5(3) . .
C41 As1 C12 103.2(2) . .
C6 As1 Fe1 121.9(2) . .
C41 As1 Fe1 109.27(19) . .
C12 As1 Fe1 109.90(19) . .
C18 As2 C17 108.4(3) . .
C18 As2 C24 104.7(3) . .
C17 As2 C24 102.4(3) . .
C18 As2 Fe1 121.1(2) . .
C17 As2 Fe1 109.36(19) . .
C24 As2 Fe1 109.26(17) . .
C30 As3 C29 105.5(3) . .
C30 As3 C36 107.3(3) . .
C29 As3 C36 101.3(3) . .
C30 As3 Fe1 120.2(2) . .
C29 As3 Fe1 110.54(18) . .
C36 As3 Fe1 110.3(2) . .
C47 C42 C43 114.2(6) . .
C47 C42 B1 124.0(6) . .
C43 C42 B1 121.8(5) . .
C44 C43 C42 123.2(6) . .
C44 C43 H43 118.4 . .
C42 C43 H43 118.4 . .
C43 C44 C45 120.9(6) . .
C43 C44 H44 119.5 . .
C45 C44 H44 119.5 . .
C46 C45 C44 118.7(6) . .
C46 C45 H45 120.7 . .
C44 C45 H45 120.7 . .
C45 C46 C47 120.4(6) . .
C45 C46 H46 119.8 . .
C47 C46 H46 119.8 . .
C46 C47 C42 122.5(6) . .
C46 C47 H47 118.8 . .
C42 C47 H47 118.8 . .
C53 C48 C49 115.6(6) . .
C53 C48 B1 125.1(6) . .
C49 C48 B1 119.2(5) . .
C50 C49 C48 122.6(6) . .
C50 C49 H49 118.7 . .
C48 C49 H49 118.7 . .
C51 C50 C49 119.6(6) . .
C51 C50 H50 120.2 . .
C49 C50 H50 120.2 . .
C52 C51 C50 119.4(6) . .
C52 C51 H51 120.3 . .
C50 C51 H51 120.3 . .
C51 C52 C53 119.8(6) . .
C51 C52 H52 120.1 . .
C53 C52 H52 120.1 . .
C48 C53 C52 123.0(6) . .
C48 C53 H53 118.5 . .
C52 C53 H53 118.5 . .
C55 C54 C59 115.5(6) . .
C55 C54 B1 125.7(6) . .
C59 C54 B1 118.8(6) . .
C54 C55 C56 123.4(6) . .
C54 C55 H55 118.3 . .
C56 C55 H55 118.3 . .
C57 C56 C55 119.7(7) . .
C57 C56 H56 120.2 . .
C55 C56 H56 120.2 . .
C58 C57 C56 118.3(6) . .
C58 C57 H57 120.8 . .
C56 C57 H57 120.8 . .
C57 C58 C59 121.5(6) . .
C57 C58 H58 119.3 . .
C59 C58 H58 119.3 . .
C58 C59 C54 121.6(6) . .
C58 C59 H59 119.2 . .
C54 C59 H59 119.2 . .
C61 C60 C65 114.1(6) . .
C61 C60 B1 125.2(6) . .
C65 C60 B1 120.6(5) . .
C62 C61 C60 123.8(7) . .
C62 C61 H61 118.1 . .
C60 C61 H61 118.1 . .
C61 C62 C63 118.8(7) . .
C61 C62 H62 120.6 . .
C63 C62 H62 120.6 . .
C64 C63 C62 119.9(6) . .
C64 C63 H63 120.1 . .
C62 C63 H63 120.1 . .
C65 C64 C63 119.6(7) . .
C65 C64 H64 120.2 . .
C63 C64 H64 120.2 . .
C64 C65 C60 123.9(6) . .
C64 C65 H65 118.1 . .
C60 C65 H65 118.1 . .
C60 B1 C42 109.1(5) . .
C60 B1 C54 110.5(5) . .
C42 B1 C54 108.9(5) . .
C60 B1 C48 108.2(5) . .
C42 B1 C48 112.3(5) . .
C54 B1 C48 107.8(5) . .

loop_
_geom_bond_atom_site_label_1
_geom_bond_atom_site_label_2
_geom_bond_distance
_geom_bond_site_symmetry_2
C1 C5 1.222(16) .
C1 C2 1.439(16) .
C1 Fe1 2.058(10) .
C1 H1 0.9500 .
C2 C3 1.598(15) .
C2 Fe1 2.029(12) .
C2 H2 0.9500 .
C3 C4 1.246(15) .
C3 Fe1 2.053(10) .
C3 H3 0.9500 .
C4 C5 1.221(16) .
C4 Fe1 2.056(12) .
C4 H4 0.9500 .
C5 Fe1 2.079(13) .
C5 H5 0.9500 .
C6 C11 1.381(9) .
C6 C7 1.384(9) .
C6 As1 1.893(6) .
C7 C8 1.385(10) .
C7 H7 0.9500 .
C8 C9 1.381(11) .
C8 H8 0.9500 .
C9 C10 1.370(11) .
C9 H9 0.9500 .
C10 C11 1.381(11) .
C10 H10 0.9500 .
C11 F1 1.296(8) .
C12 C17 1.389(9) .
C12 C13 1.390(9) .
C12 As1 1.923(6) .
C13 C14 1.379(9) .
C13 H13 0.9500 .
C14 C15 1.411(9) .
C14 H14 0.9500 .
C15 C16 1.368(10) .
C15 H15 0.9500 .
C16 C17 1.409(9) .
C16 H16 0.9500 .
C17 As2 1.919(6) .
C18 C19 1.363(10) .
C18 C23 1.410(11) .
C18 As2 1.887(6) .
C19 F2 1.271(10) .
C19 C20 1.381(11) .
C20 C21 1.389(12) .
C20 H20 0.9500 .
C21 C22 1.377(12) .
C21 H21 0.9500 .
C22 C23 1.359(10) .
C22 H22 0.9500 .
C23 H23 0.9500 .
C24 C25 1.409(8) .
C24 C29 1.410(8) .
C24 As2 1.919(6) .
C25 C26 1.368(9) .
C25 H25 0.9500 .
C26 C27 1.386(10) .
C26 H26 0.9500 .
C27 C28 1.398(9) .
C27 H27 0.9500 .
C28 C29 1.375(9) .
C28 H28 0.9500 .
C29 As3 1.905(6) .
C30 C31 1.381(10) .
C30 C35 1.381(9) .
C30 As3 1.869(6) .
C31 C32 1.408(10) .
C31 H31 0.9500 .
C32 C33 1.390(10) .
C32 H32 0.9500 .
C33 C34 1.372(12) .
C33 H33 0.9500 .
C34 C35 1.397(11) .
C34 H34 0.9500 .
C35 F3 1.294(10) .
C36 C37 1.375(9) .
C36 C41 1.393(9) .
C36 As3 1.909(6) .
C37 C38 1.404(10) .
C37 H37 0.9500 .
C38 C39 1.381(10) .
C38 H38 0.9500 .
C39 C40 1.391(10) .
C39 H39 0.9500 .
C40 C41 1.409(9) .
C40 H40 0.9500 .
C41 As1 1.913(6) .
C66 C67 1.450(12) .
C66 H66A 0.9800 .
C66 H66B 0.9800 .
C66 H66C 0.9800 .
C67 N1 1.144(11) .
C68 C69 1.484(13) .
C68 H68A 0.9800 .
C68 H68B 0.9800 .
C68 H68C 0.9800 .
C69 N2 1.120(11) .
C70 C71 1.434(12) .
C70 H70A 0.9800 .
C70 H70B 0.9800 .
C70 H70C 0.9800 .
C71 N3 1.118(11) .
C72 C73 1.440(12) .
C72 H72A 0.9800 .
C72 H72B 0.9800 .
C72 H72C 0.9800 .
C73 N4 1.133(12) .
Fe1 As3 2.2104(12) .
Fe1 As1 2.2250(12) .
Fe1 As2 2.2334(11) .
C42 C47 1.414(8) .
C42 C43 1.424(9) .
C42 B1 1.629(9) .
C43 C44 1.359(10) .
C43 H43 0.9500 .
C44 C45 1.401(10) .
C44 H44 0.9500 .
C45 C46 1.369(10) .
C45 H45 0.9500 .
C46 C47 1.406(9) .
C46 H46 0.9500 .
C47 H47 0.9500 .
C48 C53 1.381(9) .
C48 C49 1.403(9) .
C48 B1 1.667(8) .
C49 C50 1.398(9) .
C49 H49 0.9500 .
C50 C51 1.395(10) .
C50 H50 0.9500 .
C51 C52 1.368(10) .
C51 H51 0.9500 .
C52 C53 1.412(9) .
C52 H52 0.9500 .
C53 H53 0.9500 .
C54 C55 1.376(9) .
C54 C59 1.421(9) .
C54 B1 1.651(9) .
C55 C56 1.406(9) .
C55 H55 0.9500 .
C56 C57 1.394(10) .
C56 H56 0.9500 .
C57 C58 1.372(11) .
C57 H57 0.9500 .
C58 C59 1.393(10) .
C58 H58 0.9500 .
C59 H59 0.9500 .
C60 C61 1.403(9) .
C60 C65 1.416(9) .
C60 B1 1.628(9) .
C61 C62 1.394(10) .
C61 H61 0.9500 .
C62 C63 1.398(11) .
C62 H62 0.9500 .
C63 C64 1.383(11) .
C63 H63 0.9500 .
C64 C65 1.376(10) .
C64 H64 0.9500 .
C65 H65 0.9500 .
